data_7158114
loop_
_publ_author_name
'Zhang, Wei'
'Xiang, Shiqun'
'Fan, Weibin'
'Jin, Jiang'
'Li, Yinghua'
'Huang, Deguang'

_publ_section_title
;
 A three-component iodine-catalyzed oxidative coupling reaction: a
 heterodifunctionalization of 3-methylindoles.
;
_journal_issue 26
_journal_name_full 'Organic &amp; biomolecular chemistry'
_journal_page_first 5794
_journal_page_last 5799
_journal_paper_doi 10.1039/d1ob00730k
_journal_volume 19
_journal_year 2021
_chemical_formula_moiety 'C17 H20 N2 O4'
_chemical_formula_sum 'C17 H20 N2 O4'
_chemical_formula_weight 316.35
_space_group_crystal_system monoclinic
_space_group_IT_number 14
_space_group_name_Hall '-P 2yn'
_space_group_name_H-M_alt 'P 1 21/n 1'
_atom_sites_solution_hydrogens geom
_audit_creation_method SHELXL-2018/3
_audit_update_record
;
2021-02-24 deposited with the CCDC.	2021-06-01 downloaded from the CCDC.
;
_cell_angle_alpha 90
_cell_angle_beta 109.798(5)
_cell_angle_gamma 90
_cell_formula_units_Z 4
_cell_length_a 8.7888(4)
_cell_length_b 19.6193(8)
_cell_length_c 10.0883(4)
_cell_measurement_reflns_used 2757
_cell_measurement_temperature 150(2)
_cell_measurement_theta_max 73.0580
_cell_measurement_theta_min 5.1520
_cell_volume 1636.71(13)
_computing_cell_refinement 'CrysAlisPro 1.171.40.68a (Rigaku OD, 2019)'
_computing_data_collection 'CrysAlisPro 1.171.40.68a (Rigaku OD, 2019)'
_computing_data_reduction 'CrysAlisPro 1.171.40.68a (Rigaku OD, 2019)'
_computing_molecular_graphics 'Bruker SHELXTL'
_computing_publication_material 'Bruker SHELXTL'
_computing_structure_refinement 'SHELXL-2018/3 (Sheldrick, 2018)'
_computing_structure_solution 'SHELXT 2018/2 (Sheldrick, 2018)'
_diffrn_ambient_temperature 150(2)
_diffrn_detector_area_resol_mean 10.5594
_diffrn_measured_fraction_theta_full 0.999
_diffrn_measured_fraction_theta_max 0.991
_diffrn_measurement_device_type 'SuperNova, Dual, Cu at home/near, Atlas'
_diffrn_measurement_method '\w scans'
_diffrn_radiation_type CuK\a
_diffrn_radiation_wavelength 1.54184
_diffrn_reflns_av_R_equivalents 0.0295
_diffrn_reflns_av_unetI/netI 0.0299
_diffrn_reflns_Laue_measured_fraction_full 0.999
_diffrn_reflns_Laue_measured_fraction_max 0.991
_diffrn_reflns_limit_h_max 10
_diffrn_reflns_limit_h_min -10
_diffrn_reflns_limit_k_max 23
_diffrn_reflns_limit_k_min -18
_diffrn_reflns_limit_l_max 11
_diffrn_reflns_limit_l_min -12
_diffrn_reflns_number 7853
_diffrn_reflns_point_group_measured_fraction_full 0.999
_diffrn_reflns_point_group_measured_fraction_max 0.991
_diffrn_reflns_theta_full 67.684
_diffrn_reflns_theta_max 69.999
_diffrn_reflns_theta_min 4.507
_diffrn_source 'micro-focus sealed X-ray tube'
_exptl_absorpt_coefficient_mu 0.758
_exptl_absorpt_correction_T_max 1.00000
_exptl_absorpt_correction_T_min 0.88921
_exptl_absorpt_correction_type multi-scan
_exptl_absorpt_process_details
; 
CrysAlisPro 1.171.40.68a (Rigaku Oxford Diffraction, 2019) 
Empirical absorption correction using spherical harmonics, 
 implemented in SCALE3 ABSPACK scaling algorithm. 
;
_exptl_crystal_colour colorless
_exptl_crystal_density_diffrn 1.284
_exptl_crystal_density_method 'Not Measured'
_exptl_crystal_description block
_exptl_crystal_F_000 672
_exptl_crystal_size_max 0.380
_exptl_crystal_size_mid 0.190
_exptl_crystal_size_min 0.110
_refine_diff_density_max 0.270
_refine_diff_density_min -0.216
_refine_diff_density_rms 0.048
_refine_ls_extinction_method none
_refine_ls_goodness_of_fit_ref 1.062
_refine_ls_hydrogen_treatment constr
_refine_ls_matrix_type full
_refine_ls_number_parameters 208
_refine_ls_number_reflns 3082
_refine_ls_number_restraints 0
_refine_ls_restrained_S_all 1.062
_refine_ls_R_factor_all 0.0566
_refine_ls_R_factor_gt 0.0440
_refine_ls_shift/su_max 0.001
_refine_ls_shift/su_mean 0.000
_refine_ls_structure_factor_coef Fsqd
_refine_ls_weighting_details 'w=1/[\s^2^(Fo^2^)+(0.0705P)^2^+0.3799P] where P=(Fo^2^+2Fc^2^)/3'
_refine_ls_weighting_scheme calc
_refine_ls_wR_factor_gt 0.1186
_refine_ls_wR_factor_ref 0.1261
_reflns_Friedel_coverage 0.000
_reflns_number_gt 2501
_reflns_number_total 3082
_reflns_threshold_expression 'I > 2\s(I)'
_cod_data_source_file d1ob00730k2.cif
_cod_data_source_block Compound3s
_cod_depositor_comments 'Adding full bibliography for 7158113--7158115.cif.'
_cod_original_sg_symbol_H-M 'P 21/n'
_cod_database_code 7158114
_shelx_shelxl_version_number 2018/3
_shelx_space_group_comment
; 
The symmetry employed for this shelxl refinement is uniquely defined 
by the following loop, which should always be used as a source of 
symmetry information in preference to the above space-group names. 
They are only intended as comments. 
;
_shelx_estimated_absorpt_t_min 0.761
_shelx_estimated_absorpt_t_max 0.921

loop_
_space_group_symop_operation_xyz
'x, y, z'
'-x+1/2, y+1/2, -z+1/2'
'-x, -y, -z'
'x-1/2, -y-1/2, z-1/2'

loop_
_atom_site_label
_atom_site_type_symbol
_atom_site_fract_x
_atom_site_fract_y
_atom_site_fract_z
_atom_site_U_iso_or_equiv
_atom_site_adp_type
_atom_site_occupancy
_atom_site_site_symmetry_order
_atom_site_calc_flag
_atom_site_refinement_flags_posn
_atom_site_refinement_flags_adp
_atom_site_refinement_flags_occupancy
_atom_site_disorder_assembly
_atom_site_disorder_group
O1 O 0.91294(13) 0.17392(5) 0.38639(11) 0.0238(3) Uani 1 1 d . . . . .
O2 O 1.02012(14) 0.12436(6) 0.35021(11) 0.0257(3) Uani 1 1 d . . . . .
O3 O 0.61780(16) -0.05177(6) 0.41422(13) 0.0347(3) Uani 1 1 d . . . . .
O4 O 0.45768(15) -0.01195(6) 0.20300(12) 0.0316(3) Uani 1 1 d . . . . .
N1 N 0.86436(16) 0.03096(7) 0.56531(14) 0.0247(3) Uani 1 1 d . . . . .
H1A H 0.832844 -0.011269 0.570002 0.030 Uiso 1 1 calc R U . . .
N2 N 0.55937(19) 0.14758(8) 0.14142(16) 0.0363(4) Uani 1 1 d . . . . .
C1 C 0.9997(2) 0.06154(9) 0.66782(16) 0.0242(3) Uani 1 1 d . . . . .
C2 C 1.1077(2) 0.03310(9) 0.78916(17) 0.0280(4) Uani 1 1 d . . . . .
H2A H 1.098122 -0.012927 0.814510 0.034 Uiso 1 1 calc R U . . .
C3 C 1.2308(2) 0.07509(9) 0.87201(17) 0.0304(4) Uani 1 1 d . . . . .
H3A H 1.306944 0.057329 0.955948 0.036 Uiso 1 1 calc R U . . .
C4 C 1.2450(2) 0.14256(10) 0.83487(18) 0.0315(4) Uani 1 1 d . . . . .
H4A H 1.330818 0.169947 0.893167 0.038 Uiso 1 1 calc R U . . .
C5 C 1.1344(2) 0.17026(9) 0.71272(17) 0.0279(4) Uani 1 1 d . . . . .
H5A H 1.142750 0.216358 0.687173 0.034 Uiso 1 1 calc R U . . .
C6 C 1.0123(2) 0.12861(8) 0.63011(16) 0.0244(4) Uani 1 1 d . . . . .
C7 C 0.8720(2) 0.14452(8) 0.49771(16) 0.0228(3) Uani 1 1 d . . . . .
C8 C 0.7556(2) 0.19607(9) 0.52499(18) 0.0295(4) Uani 1 1 d . . . . .
H8A H 0.720456 0.179617 0.601721 0.044 Uiso 1 1 calc R U . . .
H8B H 0.810427 0.240040 0.551345 0.044 Uiso 1 1 calc R U . . .
H8C H 0.661164 0.201612 0.439406 0.044 Uiso 1 1 calc R U . . .
C9 C 1.1049(2) 0.16285(9) 0.27382(16) 0.0263(4) Uani 1 1 d . . . . .
C10 C 1.2154(2) 0.21479(11) 0.3713(2) 0.0408(5) Uani 1 1 d . . . . .
H10A H 1.272419 0.240692 0.319520 0.061 Uiso 1 1 calc R U . . .
H10B H 1.150837 0.246003 0.406629 0.061 Uiso 1 1 calc R U . . .
H10C H 1.294194 0.191216 0.450795 0.061 Uiso 1 1 calc R U . . .
C11 C 1.2031(3) 0.10836(11) 0.2336(2) 0.0397(5) Uani 1 1 d . . . . .
H11A H 1.266248 0.129079 0.180564 0.060 Uiso 1 1 calc R U . . .
H11B H 1.276466 0.086852 0.319042 0.060 Uiso 1 1 calc R U . . .
H11C H 1.130225 0.073866 0.175109 0.060 Uiso 1 1 calc R U . . .
C12 C 0.9830(2) 0.19529(11) 0.14438(19) 0.0396(5) Uani 1 1 d . . . . .
H12A H 1.040359 0.221252 0.092925 0.059 Uiso 1 1 calc R U . . .
H12B H 0.917843 0.159585 0.083167 0.059 Uiso 1 1 calc R U . . .
H12C H 0.912174 0.225956 0.173592 0.059 Uiso 1 1 calc R U . . .
C13 C 0.79009(19) 0.07428(8) 0.46022(16) 0.0225(3) Uani 1 1 d . . . . .
C14 C 0.65997(19) 0.05968(8) 0.34236(16) 0.0243(3) Uani 1 1 d . . . . .
C15 C 0.6045(2) 0.10877(9) 0.23175(17) 0.0268(4) Uani 1 1 d . . . . .
C16 C 0.5802(2) -0.00648(9) 0.32641(17) 0.0262(4) Uani 1 1 d . . . . .
C17 C 0.3690(2) -0.07520(10) 0.1786(2) 0.0395(5) Uani 1 1 d . . . . .
H17A H 0.283252 -0.073663 0.086302 0.059 Uiso 1 1 calc R U . . .
H17B H 0.442660 -0.113011 0.180617 0.059 Uiso 1 1 calc R U . . .
H17C H 0.320926 -0.081928 0.252184 0.059 Uiso 1 1 calc R U . . .

loop_
_atom_site_aniso_label
_atom_site_aniso_U_11
_atom_site_aniso_U_22
_atom_site_aniso_U_33
_atom_site_aniso_U_23
_atom_site_aniso_U_13
_atom_site_aniso_U_12
O1 0.0291(6) 0.0219(5) 0.0216(5) 0.0021(4) 0.0101(5) 0.0035(4)
O2 0.0316(6) 0.0236(6) 0.0254(6) 0.0016(5) 0.0141(5) 0.0030(5)
O3 0.0401(7) 0.0292(6) 0.0309(6) 0.0037(5) 0.0070(5) -0.0046(5)
O4 0.0287(6) 0.0319(6) 0.0285(6) -0.0017(5) 0.0022(5) -0.0047(5)
N1 0.0283(7) 0.0228(7) 0.0197(7) 0.0026(5) 0.0038(5) -0.0009(5)
N2 0.0342(8) 0.0358(8) 0.0285(8) 0.0063(7) -0.0031(6) -0.0048(7)
C1 0.0276(8) 0.0267(8) 0.0173(7) -0.0020(6) 0.0063(6) 0.0019(6)
C2 0.0333(9) 0.0289(9) 0.0198(8) 0.0016(6) 0.0065(7) 0.0039(7)
C3 0.0334(9) 0.0359(9) 0.0185(8) -0.0018(7) 0.0043(7) 0.0054(7)
C4 0.0324(9) 0.0345(9) 0.0228(8) -0.0073(7) 0.0033(7) -0.0004(7)
C5 0.0353(9) 0.0243(8) 0.0218(8) -0.0033(7) 0.0066(7) 0.0002(7)
C6 0.0285(8) 0.0263(8) 0.0177(7) -0.0010(6) 0.0068(6) 0.0031(6)
C7 0.0273(8) 0.0231(8) 0.0182(7) 0.0002(6) 0.0080(6) 0.0017(6)
C8 0.0361(9) 0.0266(8) 0.0267(8) -0.0005(7) 0.0120(7) 0.0061(7)
C9 0.0259(8) 0.0316(9) 0.0213(8) 0.0048(7) 0.0079(7) -0.0017(7)
C10 0.0385(10) 0.0477(12) 0.0341(10) -0.0043(9) 0.0097(8) -0.0169(9)
C11 0.0426(11) 0.0442(11) 0.0413(10) 0.0043(9) 0.0260(9) 0.0012(9)
C12 0.0317(9) 0.0565(12) 0.0278(9) 0.0168(9) 0.0064(7) -0.0013(9)
C13 0.0249(8) 0.0251(8) 0.0194(7) 0.0005(6) 0.0100(6) 0.0033(6)
C14 0.0246(8) 0.0268(8) 0.0208(8) 0.0015(6) 0.0068(6) 0.0030(6)
C15 0.0254(8) 0.0286(9) 0.0234(8) -0.0013(7) 0.0043(6) -0.0019(7)
C16 0.0256(8) 0.0290(8) 0.0233(8) -0.0011(7) 0.0073(6) 0.0015(7)
C17 0.0376(10) 0.0368(10) 0.0401(10) -0.0058(8) 0.0079(8) -0.0120(8)

loop_
_atom_type_symbol
_atom_type_description
_atom_type_scat_dispersion_real
_atom_type_scat_dispersion_imag
_atom_type_scat_source
C C 0.0181 0.0091 'International Tables Vol C Tables 4.2.6.8 and 6.1.1.4'
H H 0.0000 0.0000 'International Tables Vol C Tables 4.2.6.8 and 6.1.1.4'
N N 0.0311 0.0180 'International Tables Vol C Tables 4.2.6.8 and 6.1.1.4'
O O 0.0492 0.0322 'International Tables Vol C Tables 4.2.6.8 and 6.1.1.4'

loop_
_geom_angle_atom_site_label_1
_geom_angle_atom_site_label_2
_geom_angle_atom_site_label_3
_geom_angle
_geom_angle_site_symmetry_1
_geom_angle_site_symmetry_3
_geom_angle_publ_flag
C7 O1 O2 106.37(10) . . ?
C9 O2 O1 105.81(11) . . ?
C16 O4 C17 116.32(14) . . ?
C13 N1 C1 111.80(13) . . ?
C13 N1 H1A 124.1 . . ?
C1 N1 H1A 124.1 . . ?
C6 C1 C2 122.04(15) . . ?
C6 C1 N1 109.07(13) . . ?
C2 C1 N1 128.88(16) . . ?
C1 C2 C3 116.90(16) . . ?
C1 C2 H2A 121.6 . . ?
C3 C2 H2A 121.6 . . ?
C2 C3 C4 121.59(16) . . ?
C2 C3 H3A 119.2 . . ?
C4 C3 H3A 119.2 . . ?
C3 C4 C5 120.55(16) . . ?
C3 C4 H4A 119.7 . . ?
C5 C4 H4A 119.7 . . ?
C6 C5 C4 117.96(16) . . ?
C6 C5 H5A 121.0 . . ?
C4 C5 H5A 121.0 . . ?
C5 C6 C1 120.96(15) . . ?
C5 C6 C7 130.18(15) . . ?
C1 C6 C7 108.79(14) . . ?
O1 C7 C6 115.82(13) . . ?
O1 C7 C8 103.83(12) . . ?
C6 C7 C8 111.89(13) . . ?
O1 C7 C13 113.17(12) . . ?
C6 C7 C13 101.86(13) . . ?
C8 C7 C13 110.49(13) . . ?
C7 C8 H8A 109.5 . . ?
C7 C8 H8B 109.5 . . ?
H8A C8 H8B 109.5 . . ?
C7 C8 H8C 109.5 . . ?
H8A C8 H8C 109.5 . . ?
H8B C8 H8C 109.5 . . ?
O2 C9 C11 102.52(14) . . ?
O2 C9 C10 109.63(13) . . ?
C11 C9 C10 110.51(15) . . ?
O2 C9 C12 109.56(13) . . ?
C11 C9 C12 111.44(15) . . ?
C10 C9 C12 112.69(16) . . ?
C9 C10 H10A 109.5 . . ?
C9 C10 H10B 109.5 . . ?
H10A C10 H10B 109.5 . . ?
C9 C10 H10C 109.5 . . ?
H10A C10 H10C 109.5 . . ?
H10B C10 H10C 109.5 . . ?
C9 C11 H11A 109.5 . . ?
C9 C11 H11B 109.5 . . ?
H11A C11 H11B 109.5 . . ?
C9 C11 H11C 109.5 . . ?
H11A C11 H11C 109.5 . . ?
H11B C11 H11C 109.5 . . ?
C9 C12 H12A 109.5 . . ?
C9 C12 H12B 109.5 . . ?
H12A C12 H12B 109.5 . . ?
C9 C12 H12C 109.5 . . ?
H12A C12 H12C 109.5 . . ?
H12B C12 H12C 109.5 . . ?
N1 C13 C14 126.27(15) . . ?
N1 C13 C7 108.07(13) . . ?
C14 C13 C7 125.61(14) . . ?
C13 C14 C15 119.99(15) . . ?
C13 C14 C16 120.66(15) . . ?
C15 C14 C16 119.32(14) . . ?
N2 C15 C14 179.08(18) . . ?
O3 C16 O4 123.30(16) . . ?
O3 C16 C14 124.54(15) . . ?
O4 C16 C14 112.15(14) . . ?
O4 C17 H17A 109.5 . . ?
O4 C17 H17B 109.5 . . ?
H17A C17 H17B 109.5 . . ?
O4 C17 H17C 109.5 . . ?
H17A C17 H17C 109.5 . . ?
H17B C17 H17C 109.5 . . ?

loop_
_geom_bond_atom_site_label_1
_geom_bond_atom_site_label_2
_geom_bond_distance
_geom_bond_site_symmetry_2
_geom_bond_publ_flag
O1 C7 1.4131(19) . ?
O1 O2 1.4829(15) . ?
O2 C9 1.4519(19) . ?
O3 C16 1.219(2) . ?
O4 C16 1.346(2) . ?
O4 C17 1.441(2) . ?
N1 C13 1.343(2) . ?
N1 C1 1.418(2) . ?
N1 H1A 0.8800 . ?
N2 C15 1.150(2) . ?
C1 C6 1.384(2) . ?
C1 C2 1.387(2) . ?
C2 C3 1.391(2) . ?
C2 H2A 0.9500 . ?
C3 C4 1.393(3) . ?
C3 H3A 0.9500 . ?
C4 C5 1.396(2) . ?
C4 H4A 0.9500 . ?
C5 C6 1.381(2) . ?
C5 H5A 0.9500 . ?
C6 C7 1.512(2) . ?
C7 C8 1.529(2) . ?
C7 C13 1.541(2) . ?
C8 H8A 0.9800 . ?
C8 H8B 0.9800 . ?
C8 H8C 0.9800 . ?
C9 C11 1.513(3) . ?
C9 C10 1.517(2) . ?
C9 C12 1.520(2) . ?
C10 H10A 0.9800 . ?
C10 H10B 0.9800 . ?
C10 H10C 0.9800 . ?
C11 H11A 0.9800 . ?
C11 H11B 0.9800 . ?
C11 H11C 0.9800 . ?
C12 H12A 0.9800 . ?
C12 H12B 0.9800 . ?
C12 H12C 0.9800 . ?
C13 C14 1.372(2) . ?
C14 C15 1.429(2) . ?
C14 C16 1.458(2) . ?
C17 H17A 0.9800 . ?
C17 H17B 0.9800 . ?
C17 H17C 0.9800 . ?

loop_
_geom_torsion_atom_site_label_1
_geom_torsion_atom_site_label_2
_geom_torsion_atom_site_label_3
_geom_torsion_atom_site_label_4
_geom_torsion
_geom_torsion_site_symmetry_1
_geom_torsion_site_symmetry_2
_geom_torsion_site_symmetry_3
_geom_torsion_site_symmetry_4
_geom_torsion_publ_flag
C7 O1 O2 C9 -160.80(12) . . . . ?
C13 N1 C1 C6 1.66(19) . . . . ?
C13 N1 C1 C2 -178.64(16) . . . . ?
C6 C1 C2 C3 -0.2(2) . . . . ?
N1 C1 C2 C3 -179.89(16) . . . . ?
C1 C2 C3 C4 0.0(3) . . . . ?
C2 C3 C4 C5 0.5(3) . . . . ?
C3 C4 C5 C6 -0.6(3) . . . . ?
C4 C5 C6 C1 0.3(2) . . . . ?
C4 C5 C6 C7 176.75(16) . . . . ?
C2 C1 C6 C5 0.1(3) . . . . ?
N1 C1 C6 C5 179.81(15) . . . . ?
C2 C1 C6 C7 -177.03(15) . . . . ?
N1 C1 C6 C7 2.69(18) . . . . ?
O2 O1 C7 C6 59.65(15) . . . . ?
O2 O1 C7 C8 -177.29(11) . . . . ?
O2 O1 C7 C13 -57.45(15) . . . . ?
C5 C6 C7 O1 54.7(2) . . . . ?
C1 C6 C7 O1 -128.59(15) . . . . ?
C5 C6 C7 C8 -64.1(2) . . . . ?
C1 C6 C7 C8 112.69(16) . . . . ?
C5 C6 C7 C13 177.90(17) . . . . ?
C1 C6 C7 C13 -5.33(16) . . . . ?
O1 O2 C9 C11 -176.77(12) . . . . ?
O1 O2 C9 C10 65.82(16) . . . . ?
O1 O2 C9 C12 -58.33(16) . . . . ?
C1 N1 C13 C14 177.15(15) . . . . ?
C1 N1 C13 C7 -5.16(17) . . . . ?
O1 C7 C13 N1 131.33(14) . . . . ?
C6 C7 C13 N1 6.30(16) . . . . ?
C8 C7 C13 N1 -112.72(15) . . . . ?
O1 C7 C13 C14 -51.0(2) . . . . ?
C6 C7 C13 C14 -175.99(15) . . . . ?
C8 C7 C13 C14 64.99(19) . . . . ?
N1 C13 C14 C15 -173.17(15) . . . . ?
C7 C13 C14 C15 9.5(2) . . . . ?
N1 C13 C14 C16 4.9(3) . . . . ?
C7 C13 C14 C16 -172.42(15) . . . . ?
C17 O4 C16 O3 0.6(2) . . . . ?
C17 O4 C16 C14 -178.82(15) . . . . ?
C13 C14 C16 O3 2.0(3) . . . . ?
C15 C14 C16 O3 -179.90(16) . . . . ?
C13 C14 C16 O4 -178.61(14) . . . . ?
C15 C14 C16 O4 -0.5(2) . . . . ?
